data_4027115
loop_
_publ_author_name
'Bo Yao'
'Zu-Li Wang'
'Hu Zhang'
'De-Xian Wang'
'Liang Zhao'
'Mei-Xiang Wang'

_publ_section_title
;
 Cu(ClO4)2-Mediated Arene C-H Bond Halogenations of Azacalixaromatics
 Using Alkali Metal Halides as Halogen Sources
;
_journal_name_full 'Journal of Organic Chemistry'
_journal_page_first 3336
_journal_page_last 3340
_journal_paper_doi 10.1021/jo300152u
_journal_volume 77
_journal_year 2012
_chemical_formula_sum 'C8 H12 Cl Cu N4 O4'
_chemical_formula_weight 327.11
_chemical_name_systematic
; 
 ? 
;
_space_group_IT_number 33
_symmetry_cell_setting orthorhombic
_symmetry_space_group_name_Hall 'P 2c -2n'
_symmetry_space_group_name_H-M 'P n a 21'
_atom_sites_solution_hydrogens geom
_atom_sites_solution_primary direct
_atom_sites_solution_secondary difmap
_audit_creation_method SHELXL-97
_cell_angle_alpha 90.00
_cell_angle_beta 90.00
_cell_angle_gamma 90.00
_cell_formula_units_Z 12
_cell_length_a 23.957(5)
_cell_length_b 8.3528(17)
_cell_length_c 20.444(4)
_cell_measurement_temperature 293(2)
_cell_volume 4091.0(14)
_computing_structure_refinement 'SHELXL-97 (Sheldrick, 1997)'
_computing_structure_solution 'SHELXS-97 (Sheldrick, 1990)'
_diffrn_ambient_temperature 293(2)
_diffrn_measured_fraction_theta_full 0.992
_diffrn_measured_fraction_theta_max 0.992
_diffrn_radiation_monochromator graphite
_diffrn_radiation_source 'fine-focus sealed tube'
_diffrn_radiation_type MoK\a
_diffrn_radiation_wavelength 0.71073
_diffrn_reflns_av_R_equivalents 0.0388
_diffrn_reflns_av_sigmaI/netI 0.0513
_diffrn_reflns_limit_h_max 31
_diffrn_reflns_limit_h_min -18
_diffrn_reflns_limit_k_max 10
_diffrn_reflns_limit_k_min -10
_diffrn_reflns_limit_l_max 26
_diffrn_reflns_limit_l_min -20
_diffrn_reflns_number 15462
_diffrn_reflns_theta_full 27.48
_diffrn_reflns_theta_max 27.48
_diffrn_reflns_theta_min 1.97
_exptl_absorpt_coefficient_mu 1.806
_exptl_crystal_density_diffrn 1.535
_exptl_crystal_F_000 1848
_refine_diff_density_max 0.498
_refine_diff_density_min -0.379
_refine_diff_density_rms 0.087
_refine_ls_abs_structure_details 'Flack H D (1983), Acta Cryst. A39, 876-881'
_refine_ls_abs_structure_Flack 0.343(14)
_refine_ls_extinction_method none
_refine_ls_goodness_of_fit_ref 1.070
_refine_ls_hydrogen_treatment mixed
_refine_ls_matrix_type full
_refine_ls_number_parameters 488
_refine_ls_number_reflns 8204
_refine_ls_number_restraints 1
_refine_ls_restrained_S_all 1.069
_refine_ls_R_factor_all 0.0546
_refine_ls_R_factor_gt 0.0510
_refine_ls_shift/su_max 0.000
_refine_ls_shift/su_mean 0.000
_refine_ls_structure_factor_coef Fsqd
_refine_ls_weighting_details 'calc w=1/[\s^2^(Fo^2^)+(0.0757P)^2^+2.1424P] where P=(Fo^2^+2Fc^2^)/3'
_refine_ls_weighting_scheme calc
_refine_ls_wR_factor_gt 0.1334
_refine_ls_wR_factor_ref 0.1374
_reflns_number_gt 7683
_reflns_number_total 8204
_reflns_threshold_expression >2sigma(I)
_cod_data_source_file jo300152u_si_002.cif
_cod_data_source_block y
_cod_database_code 4027115

loop_
_symmetry_equiv_pos_as_xyz
'x, y, z'
'-x, -y, z+1/2'
'x+1/2, -y+1/2, z'
'-x+1/2, y+1/2, z+1/2'

loop_
_atom_site_label
_atom_site_type_symbol
_atom_site_fract_x
_atom_site_fract_y
_atom_site_fract_z
_atom_site_U_iso_or_equiv
_atom_site_adp_type
_atom_site_occupancy
_atom_site_symmetry_multiplicity
_atom_site_calc_flag
Cu1 Cu 0.53929(2) 0.20411(8) 0.41061(3) 0.02986(16) Uani 1 1 d
Cu2 Cu 0.29071(2) 0.19935(7) 0.58968(3) 0.02930(14) Uani 1 1 d
Cu3 Cu 0.45590(2) 0.72063(8) 0.25367(3) 0.03024(15) Uani 1 1 d
Cl1 Cl 0.29426(4) 0.27575(18) 0.25167(7) 0.0288(3) Uani 1 1 d
Cl2 Cl 0.04171(4) 0.26638(19) 0.08672(8) 0.0334(3) Uani 1 1 d
Cl3 Cl 0.20282(5) -0.22275(17) 0.42307(6) 0.0315(3) Uani 1 1 d
O1 O 0.2881(2) 0.4435(6) 0.2542(3) 0.0764(17) Uani 1 1 d
O2 O 0.32536(19) 0.2279(8) 0.1953(2) 0.0688(16) Uani 1 1 d
O3 O 0.24036(15) 0.2027(5) 0.2495(2) 0.0474(9) Uani 1 1 d
O4 O 0.32294(19) 0.2236(6) 0.3095(2) 0.0524(11) Uani 1 1 d
O5 O 0.06913(19) 0.1992(6) 0.1423(2) 0.0591(13) Uani 1 1 d
O6 O -0.01526(15) 0.2137(6) 0.0851(3) 0.0588(11) Uani 1 1 d
O7 O 0.0686(2) 0.2074(8) 0.0289(3) 0.0759(17) Uani 1 1 d
O8 O 0.0444(3) 0.4324(7) 0.0889(4) 0.103(2) Uani 1 1 d
O9 O 0.25975(19) -0.2661(9) 0.4276(2) 0.0860(19) Uani 1 1 d
O10 O 0.1752(2) -0.2889(7) 0.4775(2) 0.0670(15) Uani 1 1 d
O11 O 0.18007(19) -0.2843(5) 0.3638(2) 0.0505(11) Uani 1 1 d
O12 O 0.1967(4) -0.0589(6) 0.4229(3) 0.129(3) Uani 1 1 d
N1 N 0.46137(15) 0.1214(5) 0.4186(2) 0.0325(9) Uani 1 1 d
N2 N 0.57989(15) 0.1216(5) 0.48924(19) 0.0311(8) Uani 1 1 d
N3 N 0.57603(15) 0.1180(5) 0.33030(19) 0.0307(8) Uani 1 1 d
N4 N 0.53993(17) 0.4401(5) 0.4135(2) 0.0356(9) Uani 1 1 d
N5 N 0.36953(14) 0.2713(4) 0.5875(2) 0.0325(8) Uani 1 1 d
N6 N 0.25239(16) 0.2725(5) 0.5087(2) 0.0333(9) Uani 1 1 d
N7 N 0.25137(17) 0.2745(6) 0.6679(2) 0.0361(9) Uani 1 1 d
N8 N 0.29068(15) -0.0406(4) 0.5896(2) 0.0307(8) Uani 1 1 d
N9 N 0.41991(16) 0.6298(5) 0.3337(2) 0.0348(9) Uani 1 1 d
N10 N 0.53399(14) 0.6358(5) 0.2512(2) 0.0323(8) Uani 1 1 d
N11 N 0.45416(16) 0.9568(5) 0.2517(2) 0.0337(9) Uani 1 1 d
N12 N 0.41171(15) 0.6325(5) 0.17838(19) 0.0307(8) Uani 1 1 d
C1 C 0.41893(19) 0.0646(6) 0.4267(2) 0.0307(9) Uani 1 1 d
C2 C 0.3637(2) -0.0097(7) 0.4378(3) 0.0396(13) Uani 1 1 d
C3 C 0.59880(18) 0.0639(5) 0.5344(2) 0.0280(9) Uani 1 1 d
C4 C 0.6231(2) -0.0093(7) 0.5940(3) 0.0435(13) Uani 1 1 d
C5 C 0.60033(17) 0.0670(6) 0.2882(2) 0.0293(10) Uani 1 1 d
C6 C 0.6331(2) -0.0020(7) 0.2335(3) 0.0404(13) Uani 1 1 d
C7 C 0.54066(18) 0.5778(6) 0.4165(3) 0.0294(10) Uani 1 1 d
C8 C 0.5408(2) 0.7507(6) 0.4191(3) 0.0399(14) Uani 1 1 d
C9 C 0.41624(17) 0.2918(5) 0.5848(2) 0.0294(9) Uani 1 1 d
C10 C 0.47712(18) 0.3143(6) 0.5802(3) 0.0381(12) Uani 1 1 d
C11 C 0.23039(19) 0.2925(6) 0.4606(2) 0.0308(10) Uani 1 1 d
C12 C 0.2014(2) 0.3170(8) 0.3977(3) 0.0418(13) Uani 1 1 d
C13 C 0.22791(19) 0.2987(6) 0.7162(2) 0.0298(10) Uani 1 1 d
C14 C 0.1987(2) 0.3286(7) 0.7774(3) 0.0371(11) Uani 1 1 d
C15 C 0.29006(19) -0.1762(5) 0.5884(3) 0.0282(8) Uani 1 1 d
C16 C 0.2896(2) -0.3515(5) 0.5877(3) 0.0354(10) Uani 1 1 d
C17 C 0.39610(19) 0.5651(6) 0.3740(2) 0.0305(10) Uani 1 1 d
C18 C 0.3643(3) 0.4825(8) 0.4247(3) 0.0487(15) Uani 1 1 d
C19 C 0.57676(17) 0.5786(5) 0.2527(2) 0.0306(9) Uani 1 1 d
C20 C 0.6328(2) 0.5033(7) 0.2551(4) 0.0420(12) Uani 1 1 d
C21 C 0.45509(17) 1.0920(6) 0.2521(3) 0.0304(10) Uani 1 1 d
C22 C 0.4574(2) 1.2680(6) 0.2517(4) 0.0363(11) Uani 1 1 d
C23 C 0.38867(18) 0.5746(6) 0.1363(2) 0.0303(10) Uani 1 1 d
C24 C 0.3595(2) 0.4994(7) 0.0811(3) 0.0458(13) Uani 1 1 d

loop_
_atom_site_aniso_label
_atom_site_aniso_U_11
_atom_site_aniso_U_22
_atom_site_aniso_U_33
_atom_site_aniso_U_23
_atom_site_aniso_U_13
_atom_site_aniso_U_12
Cu1 0.0325(3) 0.0306(4) 0.0265(3) 0.0016(3) 0.0006(2) 0.0028(2)
Cu2 0.0296(3) 0.0310(3) 0.0273(3) 0.0010(3) -0.0009(2) 0.00009(19)
Cu3 0.0307(3) 0.0294(3) 0.0306(4) -0.0004(3) 0.0002(3) -0.0004(2)
Cl1 0.0311(5) 0.0303(6) 0.0250(6) -0.0027(5) 0.0022(5) -0.0015(4)
Cl2 0.0346(5) 0.0335(7) 0.0321(7) 0.0031(5) -0.0007(5) 0.0010(4)
Cl3 0.0369(6) 0.0290(6) 0.0288(6) 0.0002(5) -0.0001(5) -0.0028(4)
O1 0.086(3) 0.030(2) 0.113(5) 0.003(3) -0.016(3) 0.003(2)
O2 0.050(2) 0.122(5) 0.035(2) -0.023(3) 0.0125(19) 0.001(3)
O3 0.0404(18) 0.058(3) 0.044(2) -0.0009(19) -0.0025(18) -0.0153(16)
O4 0.054(2) 0.065(3) 0.039(2) 0.004(2) -0.0137(18) 0.000(2)
O5 0.051(2) 0.078(4) 0.048(3) 0.019(2) -0.009(2) 0.003(2)
O6 0.0363(19) 0.085(3) 0.055(2) -0.003(3) -0.001(2) -0.0058(18)
O7 0.059(3) 0.122(5) 0.047(3) -0.011(3) 0.018(2) 0.006(3)
O8 0.126(5) 0.037(3) 0.147(6) 0.002(4) -0.038(6) 0.007(3)
O9 0.041(2) 0.173(6) 0.044(3) 0.020(3) 0.000(2) 0.012(3)
O10 0.058(3) 0.101(4) 0.041(3) 0.015(2) 0.005(2) -0.024(3)
O11 0.059(3) 0.055(3) 0.037(2) -0.0065(19) -0.0112(19) -0.008(2)
O12 0.275(10) 0.025(2) 0.087(5) -0.005(3) -0.052(5) 0.015(4)
N1 0.0300(18) 0.036(2) 0.031(2) -0.0030(18) 0.0009(15) 0.0033(16)
N2 0.0305(18) 0.037(2) 0.026(2) 0.0000(16) -0.0036(15) 0.0059(16)
N3 0.0278(18) 0.035(2) 0.029(2) 0.0008(17) 0.0003(16) 0.0023(16)
N4 0.039(2) 0.033(2) 0.035(2) 0.001(2) -0.0011(18) 0.0051(16)
N5 0.0288(18) 0.0324(19) 0.036(2) 0.0007(19) -0.0008(17) -0.0028(14)
N6 0.036(2) 0.028(2) 0.036(2) 0.0035(17) -0.0103(18) -0.0007(17)
N7 0.036(2) 0.040(2) 0.033(2) -0.0007(18) 0.0058(17) -0.0021(17)
N8 0.0338(17) 0.0275(19) 0.031(2) -0.005(2) 0.0021(17) 0.0000(15)
N9 0.033(2) 0.042(2) 0.030(2) 0.0029(19) 0.0001(17) 0.0043(18)
N10 0.0319(18) 0.036(2) 0.029(2) -0.0029(18) -0.0003(17) 0.0023(15)
N11 0.0354(18) 0.028(2) 0.038(2) 0.003(2) -0.0044(18) 0.0010(15)
N12 0.0299(19) 0.032(2) 0.030(2) -0.0044(17) -0.0020(16) -0.0045(16)
C1 0.036(2) 0.034(2) 0.022(2) -0.0021(17) -0.0049(17) 0.0061(18)
C2 0.034(2) 0.046(3) 0.039(3) -0.005(2) 0.005(2) -0.005(2)
C3 0.030(2) 0.024(2) 0.030(2) -0.0048(18) 0.0016(18) 0.0008(17)
C4 0.065(3) 0.040(3) 0.025(3) 0.007(2) -0.005(2) 0.012(2)
C5 0.026(2) 0.033(2) 0.029(2) 0.0039(19) -0.0021(18) -0.0025(17)
C6 0.050(3) 0.040(3) 0.031(3) -0.003(2) 0.011(2) 0.002(2)
C7 0.029(2) 0.034(3) 0.025(2) -0.002(2) -0.0017(17) -0.0003(16)
C8 0.046(3) 0.027(2) 0.047(4) -0.008(3) 0.003(2) -0.001(2)
C9 0.036(2) 0.029(2) 0.023(2) -0.0051(19) -0.0044(19) 0.0003(15)
C10 0.024(2) 0.047(3) 0.043(3) -0.008(3) 0.002(2) -0.0013(18)
C11 0.028(2) 0.031(2) 0.034(3) 0.0034(19) 0.0064(19) 0.0011(18)
C12 0.043(3) 0.057(4) 0.026(3) -0.002(2) -0.011(2) 0.009(2)
C13 0.032(2) 0.028(2) 0.029(3) 0.0024(18) -0.001(2) -0.0015(18)
C14 0.037(2) 0.041(3) 0.033(3) -0.002(2) 0.011(2) 0.000(2)
C15 0.0289(19) 0.034(2) 0.021(2) 0.005(2) 0.0014(17) 0.0008(18)
C16 0.046(2) 0.022(2) 0.038(3) -0.002(3) 0.004(2) 0.0015(19)
C17 0.034(2) 0.031(2) 0.026(2) -0.0030(19) 0.0001(19) 0.0087(19)
C18 0.064(4) 0.043(3) 0.039(3) 0.011(3) 0.014(3) -0.003(3)
C19 0.036(2) 0.027(2) 0.028(2) 0.0027(18) 0.0002(19) -0.0048(17)
C20 0.030(2) 0.040(3) 0.056(4) -0.001(2) 0.002(2) 0.005(2)
C21 0.0265(18) 0.034(3) 0.031(2) -0.001(2) -0.0006(18) 0.0008(16)
C22 0.042(2) 0.025(2) 0.043(3) 0.001(2) -0.004(3) -0.003(2)
C23 0.027(2) 0.027(2) 0.037(3) 0.0057(19) 0.0026(19) 0.0009(17)
C24 0.044(3) 0.047(3) 0.046(3) -0.009(3) -0.016(3) 0.001(2)

loop_
_atom_type_symbol
_atom_type_description
_atom_type_scat_dispersion_real
_atom_type_scat_dispersion_imag
_atom_type_scat_source
C C 0.0033 0.0016 'International Tables Vol C Tables 4.2.6.8 and 6.1.1.4'
H H 0.0000 0.0000 'International Tables Vol C Tables 4.2.6.8 and 6.1.1.4'
N N 0.0061 0.0033 'International Tables Vol C Tables 4.2.6.8 and 6.1.1.4'
O O 0.0106 0.0060 'International Tables Vol C Tables 4.2.6.8 and 6.1.1.4'
Cl Cl 0.1484 0.1585 'International Tables Vol C Tables 4.2.6.8 and 6.1.1.4'
Cu Cu 0.3201 1.2651 'International Tables Vol C Tables 4.2.6.8 and 6.1.1.4'

loop_
_geom_angle_atom_site_label_1
_geom_angle_atom_site_label_2
_geom_angle_atom_site_label_3
_geom_angle
N4 Cu1 N1 110.53(17)
N4 Cu1 N3 112.41(19)
N1 Cu1 N3 110.76(16)
N4 Cu1 N2 108.44(19)
N1 Cu1 N2 105.64(17)
N3 Cu1 N2 108.79(15)
N7 Cu2 N5 112.30(18)
N7 Cu2 N6 111.04(16)
N5 Cu2 N6 109.13(18)
N7 Cu2 N8 108.75(19)
N5 Cu2 N8 107.66(15)
N6 Cu2 N8 107.81(19)
N11 Cu3 N9 112.7(2)
N11 Cu3 N10 111.91(16)
N9 Cu3 N10 106.80(17)
N11 Cu3 N12 109.87(19)
N9 Cu3 N12 105.13(16)
N10 Cu3 N12 110.12(17)
O1 Cl1 O2 111.3(4)
O1 Cl1 O3 109.3(3)
O2 Cl1 O3 109.0(3)
O1 Cl1 O4 108.7(3)
O2 Cl1 O4 109.3(3)
O3 Cl1 O4 109.2(3)
O8 Cl2 O5 110.2(4)
O8 Cl2 O7 110.4(4)
O5 Cl2 O7 108.3(3)
O8 Cl2 O6 110.6(3)
O5 Cl2 O6 109.6(3)
O7 Cl2 O6 107.7(3)
O12 Cl3 O10 110.0(4)
O12 Cl3 O9 110.9(5)
O10 Cl3 O9 107.5(3)
O12 Cl3 O11 108.5(3)
O10 Cl3 O11 110.6(3)
O9 Cl3 O11 109.4(3)
C1 N1 Cu1 174.0(4)
C3 N2 Cu1 173.2(4)
C5 N3 Cu1 174.4(4)
C7 N4 Cu1 178.6(5)
C9 N5 Cu2 170.9(4)
C11 N6 Cu2 170.6(4)
C13 N7 Cu2 171.3(4)
C15 N8 Cu2 178.7(5)
C17 N9 Cu3 171.3(4)
C19 N10 Cu3 174.8(4)
C21 N11 Cu3 177.2(4)
C23 N12 Cu3 175.8(4)
N1 C1 C2 179.6(5)
N2 C3 C4 179.1(5)
N3 C5 C6 178.9(6)
N4 C7 C8 178.8(6)
N5 C9 C10 178.4(5)
N6 C11 C12 179.4(6)
N7 C13 C14 179.5(6)
N8 C15 C16 179.3(7)
N9 C17 C18 178.6(5)
N10 C19 C20 179.7(6)
N11 C21 C22 178.7(6)
N12 C23 C24 179.2(5)

loop_
_geom_bond_atom_site_label_1
_geom_bond_atom_site_label_2
_geom_bond_distance
Cu1 N4 1.972(5)
Cu1 N1 1.997(4)
Cu1 N3 1.997(4)
Cu1 N2 2.001(4)
Cu2 N7 1.959(4)
Cu2 N5 1.982(3)
Cu2 N6 1.990(4)
Cu2 N8 2.004(4)
Cu3 N11 1.974(4)
Cu3 N9 1.999(4)
Cu3 N10 2.001(4)
Cu3 N12 2.008(4)
Cl1 O1 1.410(5)
Cl1 O2 1.430(4)
Cl1 O3 1.429(4)
Cl1 O4 1.436(5)
Cl2 O8 1.389(6)
Cl2 O5 1.427(5)
Cl2 O7 1.433(5)
Cl2 O6 1.434(4)
Cl3 O12 1.376(5)
Cl3 O10 1.408(5)
Cl3 O9 1.414(5)
Cl3 O11 1.424(4)
N1 C1 1.134(6)
N2 C3 1.135(6)
N3 C5 1.123(6)
N4 C7 1.152(7)
N5 C9 1.133(5)
N6 C11 1.127(6)
N7 C13 1.153(6)
N8 C15 1.133(6)
N9 C17 1.138(6)
N10 C19 1.131(5)
N11 C21 1.130(6)
N12 C23 1.130(6)
C1 C2 1.479(7)
C3 C4 1.483(7)
C5 C6 1.483(7)
C7 C8 1.445(7)
C9 C10 1.474(6)
C11 C12 1.476(7)
C13 C14 1.456(7)
C15 C16 1.465(6)
C17 C18 1.461(7)
C19 C20 1.483(6)
C21 C22 1.471(7)
C23 C24 1.468(7)
